data_4339770
loop_
_publ_author_name
'Gregoli\'nski, Janusz'
'Slepokura, Katarzyna'
'Lisowski, Jerzy'

_publ_section_title
;
 Lanthanide complexes of the chiral hexaaza macrocycle and its meso-type
 isomer: solvent-controlled helicity inversion.
;
_journal_issue 19
_journal_name_full 'Inorganic chemistry'
_journal_page_first 7923
_journal_page_last 7934
_journal_paper_doi 10.1021/ic700831z
_journal_volume 46
_journal_year 2007
_chemical_absolute_configuration rmad
_chemical_formula_sum 'C26 H42 Eu N9 O11'
_chemical_formula_weight 808.65
_chemical_name_systematic
; 
 ? 
;
_space_group_IT_number 4
_symmetry_cell_setting monoclinic
_symmetry_space_group_name_Hall 'P 2yb'
_symmetry_space_group_name_H-M 'P 1 21 1'
_atom_sites_solution_hydrogens geom
_atom_sites_solution_primary direct
_atom_sites_solution_secondary difmap
_audit_creation_method SHELXL-97
_cell_angle_alpha 90.00
_cell_angle_beta 105.52(3)
_cell_angle_gamma 90.00
_cell_formula_units_Z 4
_cell_length_a 14.292(3)
_cell_length_b 15.103(3)
_cell_length_c 15.524(3)
_cell_measurement_reflns_used 30386
_cell_measurement_temperature 100(2)
_cell_measurement_theta_max 36.48
_cell_measurement_theta_min 3.03
_cell_volume 3228.7(12)
_computing_cell_refinement 'CrysAlis RED; Oxford-Diffraction Poland, 2003'
_computing_data_collection 'CrysAlis CCD; Oxford-Diffraction Poland, 2003'
_computing_data_reduction 'CrysAlis RED; Oxford-Diffraction Poland, 2003'
_computing_structure_refinement 'SHELXL-97 (Sheldrick, 1997)'
_computing_structure_solution 'SHELXS-97 (Sheldrick, 1990)'
_diffrn_ambient_temperature 100(2)
_diffrn_measured_fraction_theta_full 0.998
_diffrn_measured_fraction_theta_max 0.998
_diffrn_measurement_device_type
;
KUMA KM4 kappa-geometry diffractometer with Saphire CCD camera
;
_diffrn_measurement_method 'omega scan'
_diffrn_radiation_monochromator graphite
_diffrn_radiation_source 'fine-focus sealed tube'
_diffrn_radiation_type MoK\a
_diffrn_radiation_wavelength 0.71073
_diffrn_reflns_av_R_equivalents 0.0309
_diffrn_reflns_av_sigmaI/netI 0.0303
_diffrn_reflns_limit_h_max 17
_diffrn_reflns_limit_h_min -17
_diffrn_reflns_limit_k_max 18
_diffrn_reflns_limit_k_min -18
_diffrn_reflns_limit_l_max 19
_diffrn_reflns_limit_l_min -16
_diffrn_reflns_number 29828
_diffrn_reflns_theta_full 26.00
_diffrn_reflns_theta_max 26.00
_diffrn_reflns_theta_min 3.04
_exptl_absorpt_coefficient_mu 2.014
_exptl_absorpt_correction_T_max 0.700
_exptl_absorpt_correction_T_min 0.516
_exptl_absorpt_correction_type analytical
_exptl_absorpt_process_details 'CrysAlis RED; Oxford-Diffraction Poland, 2003'
_exptl_crystal_colour colourless
_exptl_crystal_density_diffrn 1.664
_exptl_crystal_density_method 'not measured'
_exptl_crystal_description block
_exptl_crystal_F_000 1648
_exptl_crystal_size_max 0.43
_exptl_crystal_size_mid 0.27
_exptl_crystal_size_min 0.26
_refine_diff_density_max 0.89
_refine_diff_density_min -0.80
_refine_diff_density_rms 0.069
_refine_ls_abs_structure_details 'Flack H D (1983), Acta Cryst. A39, 876-881'
_refine_ls_abs_structure_Flack 0.006(5)
_refine_ls_extinction_method none
_refine_ls_goodness_of_fit_ref 1.039
_refine_ls_hydrogen_treatment mixed
_refine_ls_matrix_type full
_refine_ls_number_parameters 875
_refine_ls_number_reflns 12240
_refine_ls_number_restraints 13
_refine_ls_restrained_S_all 1.038
_refine_ls_R_factor_all 0.0237
_refine_ls_R_factor_gt 0.0215
_refine_ls_shift/su_max 0.002
_refine_ls_shift/su_mean 0.000
_refine_ls_structure_factor_coef Fsqd
_refine_ls_weighting_details 'calc w=1/[\s^2^(Fo^2^)+(0.0276P)^2^+0.0000P] where P=(Fo^2^+2Fc^2^)/3'
_refine_ls_weighting_scheme calc
_refine_ls_wR_factor_gt 0.0484
_refine_ls_wR_factor_ref 0.0490
_reflns_number_gt 11559
_reflns_number_total 12240
_reflns_threshold_expression >2sigma(I)
_cod_data_source_file ic700831z-file002.cif
_cod_data_source_block gr1sabs
_cod_original_cell_volume 3228.7(11)
_cod_original_sg_symbol_H-M P2(1)
_cod_database_code 4339770

loop_
_symmetry_equiv_pos_as_xyz
'x, y, z'
'-x, y+1/2, -z'

loop_
_atom_site_label
_atom_site_type_symbol
_atom_site_fract_x
_atom_site_fract_y
_atom_site_fract_z
_atom_site_U_iso_or_equiv
_atom_site_adp_type
_atom_site_occupancy
_atom_site_symmetry_multiplicity
_atom_site_calc_flag
_atom_site_refinement_flags
_atom_site_disorder_assembly
_atom_site_disorder_group
Eu1 Eu 0.513047(10) 0.959423(8) 0.244105(9) 0.01108(4) Uani 1 1 d . . .
N1 N 0.69929(19) 0.98882(18) 0.29534(18) 0.0145(6) Uani 1 1 d . . .
N2 N 0.61092(18) 0.9746(2) 0.11974(17) 0.0155(6) Uani 1 1 d . . .
H2N H 0.6189 1.0356 0.1171 0.019 Uiso 1 1 calc R . .
N3 N 0.4169(2) 0.92254(19) 0.08007(17) 0.0166(6) Uani 1 1 d . . .
H3N H 0.3544 0.9437 0.0741 0.020 Uiso 1 1 calc R . .
N4 N 0.39355(18) 0.8269(2) 0.22015(19) 0.0148(6) Uani 1 1 d . . .
N5 N 0.41882(19) 0.93111(17) 0.36821(17) 0.0127(6) Uani 1 1 d . . .
H5N H 0.3601 0.9609 0.3478 0.015 Uiso 1 1 calc R . .
N6 N 0.57388(18) 1.05430(19) 0.38771(17) 0.0136(6) Uani 1 1 d . . .
H6N H 0.5797 1.1114 0.3674 0.016 Uiso 1 1 calc R . .
C1 C 0.7396(2) 1.0136(2) 0.3805(2) 0.0141(7) Uani 1 1 d . . .
C2 C 0.8391(2) 1.0224(2) 0.4149(2) 0.0176(7) Uani 1 1 d . . .
H2 H 0.8655 1.0400 0.4753 0.021 Uiso 1 1 calc R . .
C3 C 0.8996(2) 1.0056(2) 0.3608(2) 0.0207(7) Uani 1 1 d . . .
H3 H 0.9680 1.0111 0.3835 0.025 Uiso 1 1 calc R . .
C4 C 0.8588(2) 0.9804(2) 0.2727(2) 0.0193(8) Uani 1 1 d . . .
H4 H 0.8987 0.9689 0.2339 0.023 Uiso 1 1 calc R . .
C5 C 0.7584(2) 0.9724(2) 0.2423(2) 0.0147(7) Uani 1 1 d . . .
C6 C 0.7120(2) 0.9430(2) 0.1480(2) 0.0184(7) Uani 1 1 d . . .
H6A H 0.7488 0.9671 0.1075 0.022 Uiso 1 1 calc R . .
H6B H 0.7132 0.8776 0.1445 0.022 Uiso 1 1 calc R . .
C7 C 0.5610(2) 0.9523(3) 0.02476(19) 0.0174(6) Uani 1 1 d . . .
H7 H 0.5702 0.8878 0.0150 0.021 Uiso 1 1 calc R . .
C8 C 0.5991(3) 1.0054(3) -0.0425(2) 0.0254(8) Uani 1 1 d . . .
H8A H 0.6680 0.9898 -0.0357 0.030 Uiso 1 1 calc R . .
H8B H 0.5961 1.0693 -0.0294 0.030 Uiso 1 1 calc R . .
C9 C 0.5408(3) 0.9879(3) -0.1390(2) 0.0272(9) Uani 1 1 d . . .
H9A H 0.5659 1.0255 -0.1801 0.033 Uiso 1 1 calc R . .
H9B H 0.5485 0.9252 -0.1544 0.033 Uiso 1 1 calc R . .
C10 C 0.4338(3) 1.0080(3) -0.1504(2) 0.0244(8) Uani 1 1 d . . .
H10A H 0.3965 0.9955 -0.2128 0.029 Uiso 1 1 calc R . .
H10B H 0.4256 1.0715 -0.1382 0.029 Uiso 1 1 calc R . .
C11 C 0.3954(2) 0.9509(3) -0.0858(2) 0.0211(7) Uani 1 1 d . . .
H11A H 0.4019 0.8875 -0.0993 0.025 Uiso 1 1 calc R . .
H11B H 0.3256 0.9637 -0.0936 0.025 Uiso 1 1 calc R . .
C12 C 0.4524(2) 0.9703(2) 0.01088(19) 0.0157(7) Uani 1 1 d . . .
H12 H 0.4454 1.0351 0.0210 0.019 Uiso 1 1 calc R . .
C13 C 0.4061(3) 0.8266(2) 0.0667(2) 0.0216(8) Uani 1 1 d . . .
H13A H 0.4696 0.8003 0.0668 0.026 Uiso 1 1 calc R . .
H13B H 0.3599 0.8143 0.0079 0.026 Uiso 1 1 calc R . .
C14 C 0.3695(2) 0.7855(2) 0.1397(2) 0.0165(7) Uani 1 1 d . . .
C15 C 0.3148(2) 0.7081(2) 0.1252(2) 0.0203(8) Uani 1 1 d . . .
H15 H 0.2988 0.6803 0.0683 0.024 Uiso 1 1 calc R . .
C16 C 0.2840(2) 0.6724(2) 0.1949(2) 0.0178(7) Uani 1 1 d . . .
H16 H 0.2476 0.6190 0.1868 0.021 Uiso 1 1 calc R . .
C17 C 0.3067(2) 0.7149(2) 0.2761(2) 0.0169(7) Uani 1 1 d . . .
H17 H 0.2849 0.6918 0.3243 0.020 Uiso 1 1 calc R . .
C18 C 0.3621(2) 0.7923(2) 0.2874(2) 0.0138(7) Uani 1 1 d . . .
C19 C 0.3922(2) 0.8377(2) 0.3766(2) 0.0153(6) Uani 1 1 d . . .
H19A H 0.3382 0.8350 0.4052 0.018 Uiso 1 1 calc R . .
H19B H 0.4484 0.8061 0.4156 0.018 Uiso 1 1 calc R . .
C20 C 0.4647(2) 0.9696(2) 0.45736(19) 0.0142(6) Uani 1 1 d . . .
H20 H 0.5206 0.9312 0.4882 0.017 Uiso 1 1 calc R . .
C21 C 0.3935(2) 0.9760(2) 0.5171(2) 0.0197(8) Uani 1 1 d . . .
H21A H 0.3337 1.0067 0.4835 0.024 Uiso 1 1 calc R . .
H21B H 0.3752 0.9155 0.5310 0.024 Uiso 1 1 calc R . .
C22 C 0.4371(2) 1.0253(2) 0.6042(2) 0.0212(7) Uani 1 1 d . . .
H22A H 0.4933 0.9918 0.6407 0.025 Uiso 1 1 calc R . .
H22B H 0.3881 1.0298 0.6386 0.025 Uiso 1 1 calc R . .
C23 C 0.4697(2) 1.1179(2) 0.5859(2) 0.0213(7) Uani 1 1 d . . .
H23A H 0.4988 1.1487 0.6431 0.026 Uiso 1 1 calc R . .
H23B H 0.4132 1.1527 0.5520 0.026 Uiso 1 1 calc R . .
C24 C 0.5448(2) 1.1104(2) 0.5318(2) 0.0187(7) Uani 1 1 d . . .
H24A H 0.5656 1.1706 0.5194 0.022 Uiso 1 1 calc R . .
H24B H 0.6027 1.0785 0.5676 0.022 Uiso 1 1 calc R . .
C25 C 0.5042(2) 1.0618(2) 0.4435(2) 0.0139(6) Uani 1 1 d . . .
H25 H 0.4478 1.0973 0.4083 0.017 Uiso 1 1 calc R . .
C26 C 0.6734(2) 1.0293(2) 0.4398(2) 0.0171(7) Uani 1 1 d . . .
H26A H 0.6701 0.9749 0.4744 0.021 Uiso 1 1 calc R . .
H26B H 0.7006 1.0771 0.4828 0.021 Uiso 1 1 calc R . .
N13 N 0.62676(19) 0.7984(2) 0.31252(19) 0.0145(6) Uani 1 1 d . . .
O13A O 0.67968(17) 0.73657(17) 0.34291(16) 0.0209(6) Uani 1 1 d . . .
O13B O 0.59512(15) 0.85076(18) 0.36302(14) 0.0153(5) Uani 1 1 d . . .
O13C O 0.60114(17) 0.81557(16) 0.22939(15) 0.0167(5) Uani 1 1 d . . .
O1W O 0.35715(17) 1.04236(17) 0.20655(16) 0.0221(5) Uani 1 1 d D . .
H1W H 0.355(2) 1.0832(17) 0.1671(17) 0.016(10) Uiso 1 1 d D . .
H2W H 0.3089(18) 1.047(2) 0.230(2) 0.025 Uiso 1 1 d D . .
O2W O 0.53492(17) 1.11695(15) 0.20161(16) 0.0200(5) Uani 1 1 d D . .
H3W H 0.5862(18) 1.147(2) 0.225(2) 0.040(13) Uiso 1 1 d D . .
H4W H 0.494(2) 1.145(3) 0.160(3) 0.071(18) Uiso 1 1 d D . .
Eu2 Eu 0.002043(10) 0.344896(10) 0.252239(9) 0.01099(4) Uani 1 1 d . . .
N7 N 0.1849(2) 0.3070(2) 0.29600(19) 0.0148(6) Uani 1 1 d . . .
N8 N 0.08026(19) 0.28151(18) 0.41677(17) 0.0153(6) Uani 1 1 d . . .
H8N H 0.0783 0.2203 0.4099 0.018 Uiso 1 1 calc R . .
N9 N -0.10652(19) 0.35975(19) 0.36211(18) 0.0150(6) Uani 1 1 d . . .
H9N H -0.1684 0.3434 0.3288 0.018 Uiso 1 1 calc R . .
N10 N -0.10561(19) 0.48358(18) 0.23434(19) 0.0138(7) Uani 1 1 d . . .
N11 N -0.0699(2) 0.40838(19) 0.08757(18) 0.0139(6) Uani 1 1 d . . .
H11N H -0.1330 0.3864 0.0713 0.017 Uiso 1 1 calc R . .
N12 N 0.07266(18) 0.27742(18) 0.12830(17) 0.0159(6) Uani 1 1 d . . .
H12N H 0.0811 0.2174 0.1416 0.019 Uiso 1 1 calc R . .
C27 C 0.2322(2) 0.3051(2) 0.2308(2) 0.0165(7) Uani 1 1 d . . .
C28 C 0.3327(2) 0.2985(2) 0.2504(2) 0.0190(7) Uani 1 1 d . . .
H28 H 0.3641 0.2968 0.2037 0.023 Uiso 1 1 calc R . .
C29 C 0.3865(2) 0.2945(3) 0.3393(2) 0.0224(8) Uani 1 1 d . . .
H29 H 0.4554 0.2920 0.3543 0.027 Uiso 1 1 calc R . .
C30 C 0.3385(2) 0.2942(2) 0.4058(2) 0.0186(7) Uani 1 1 d . . .
H30 H 0.3737 0.2897 0.4669 0.022 Uiso 1 1 calc R . .
C31 C 0.2370(2) 0.3006(2) 0.3812(2) 0.0154(7) Uani 1 1 d . . .
C32 C 0.1839(2) 0.3025(2) 0.4524(2) 0.0182(7) Uani 1 1 d . . .
H32A H 0.2138 0.2591 0.4995 0.022 Uiso 1 1 calc R . .
H32B H 0.1905 0.3620 0.4801 0.022 Uiso 1 1 calc R . .
C33 C 0.0252(2) 0.2993(2) 0.4840(2) 0.0165(7) Uani 1 1 d . . .
H33 H 0.0429 0.3599 0.5091 0.020 Uiso 1 1 calc R . .
C34 C 0.0519(3) 0.2320(3) 0.5620(2) 0.0266(8) Uani 1 1 d . . .
H34A H 0.0405 0.1712 0.5376 0.032 Uiso 1 1 calc R . .
H34B H 0.1218 0.2376 0.5930 0.032 Uiso 1 1 calc R . .
C35 C -0.0078(3) 0.2463(3) 0.6295(2) 0.0279(8) Uani 1 1 d . . .
H35A H 0.0074 0.1988 0.6751 0.033 Uiso 1 1 calc R . .
H35B H 0.0104 0.3036 0.6604 0.033 Uiso 1 1 calc R . .
C36 C -0.1163(2) 0.2459(2) 0.5838(2) 0.0237(8) Uani 1 1 d . . .
H36A H -0.1361 0.1865 0.5586 0.028 Uiso 1 1 calc R . .
H36B H -0.1527 0.2592 0.6283 0.028 Uiso 1 1 calc R . .
C37 C -0.1409(2) 0.3144(2) 0.5095(2) 0.0209(8) Uani 1 1 d . . .
H37A H -0.1255 0.3743 0.5354 0.025 Uiso 1 1 calc R . .
H37B H -0.2113 0.3122 0.4796 0.025 Uiso 1 1 calc R . .
C38 C -0.0832(2) 0.2977(2) 0.4398(2) 0.0158(6) Uani 1 1 d . . .
H38 H -0.0999 0.2367 0.4156 0.019 Uiso 1 1 calc R . .
C39 C -0.1159(2) 0.4534(3) 0.38577(19) 0.0160(6) Uani 1 1 d . . .
H39A H -0.0538 0.4745 0.4258 0.019 Uiso 1 1 calc R . .
H39B H -0.1668 0.4592 0.4179 0.019 Uiso 1 1 calc R . .
C40 C -0.1422(2) 0.5090(2) 0.3019(2) 0.0141(7) Uani 1 1 d . . .
C41 C -0.1991(2) 0.5837(2) 0.2975(2) 0.0182(7) Uani 1 1 d . . .
H41 H -0.2240 0.5994 0.3464 0.022 Uiso 1 1 calc R . .
C42 C -0.2196(2) 0.6358(2) 0.2205(2) 0.0195(8) Uani 1 1 d . . .
H42 H -0.2582 0.6877 0.2160 0.023 Uiso 1 1 calc R . .
C43 C -0.1821(2) 0.6102(2) 0.1508(2) 0.0172(8) Uani 1 1 d . . .
H43 H -0.1950 0.6442 0.0974 0.021 Uiso 1 1 calc R . .
C44 C -0.1257(2) 0.5345(2) 0.1596(2) 0.0148(7) Uani 1 1 d . . .
C45 C -0.0841(3) 0.5052(2) 0.0856(2) 0.0162(7) Uani 1 1 d . . .
H45A H -0.1285 0.5226 0.0274 0.019 Uiso 1 1 calc R . .
H45B H -0.0210 0.5351 0.0916 0.019 Uiso 1 1 calc R . .
C46 C -0.0289(2) 0.3762(2) 0.0151(2) 0.0153(7) Uani 1 1 d . . .
H46 H 0.0283 0.4140 0.0141 0.018 Uiso 1 1 calc R . .
C47 C -0.1018(3) 0.3804(3) -0.0777(2) 0.0225(8) Uani 1 1 d . . .
H47A H -0.1622 0.3495 -0.0754 0.027 Uiso 1 1 calc R . .
H47B H -0.1184 0.4431 -0.0934 0.027 Uiso 1 1 calc R . .
C48 C -0.0624(3) 0.3384(3) -0.1502(2) 0.0288(8) Uani 1 1 d . . .
H48A H -0.1139 0.3383 -0.2074 0.035 Uiso 1 1 calc R . .
H48B H -0.0075 0.3743 -0.1585 0.035 Uiso 1 1 calc R . .
C49 C -0.0282(2) 0.2440(3) -0.1264(2) 0.0249(8) Uani 1 1 d . . .
H49A H 0.0003 0.2198 -0.1730 0.030 Uiso 1 1 calc R . .
H49B H -0.0842 0.2064 -0.1239 0.030 Uiso 1 1 calc R . .
C50 C 0.0474(2) 0.2422(2) -0.0360(2) 0.0203(7) Uani 1 1 d . . .
H50A H 0.1053 0.2763 -0.0399 0.024 Uiso 1 1 calc R . .
H50B H 0.0678 0.1803 -0.0203 0.024 Uiso 1 1 calc R . .
C51 C 0.0064(2) 0.2821(2) 0.0373(2) 0.0159(7) Uani 1 1 d . . .
H51 H -0.0521 0.2462 0.0382 0.019 Uiso 1 1 calc R . .
C52 C 0.1707(2) 0.3129(2) 0.1363(2) 0.0198(7) Uani 1 1 d . . .
H52A H 0.1660 0.3758 0.1179 0.024 Uiso 1 1 calc R . .
H52B H 0.2014 0.2797 0.0961 0.024 Uiso 1 1 calc R . .
N14 N 0.1279(2) 0.5014(2) 0.3071(2) 0.0164(6) Uani 1 1 d . . .
O14A O 0.1872(2) 0.5606(2) 0.33329(18) 0.0328(7) Uani 1 1 d . . .
O14B O 0.10366(16) 0.47584(17) 0.22576(15) 0.0173(5) Uani 1 1 d . . .
O14C O 0.08764(14) 0.4612(2) 0.36003(13) 0.0158(4) Uani 1 1 d . . .
O3W O -0.17075(18) 0.28493(17) 0.17179(17) 0.0214(6) Uani 1 1 d D . .
H5W H -0.171(3) 0.2366(15) 0.142(2) 0.031(11) Uiso 1 1 d D . .
H6W H -0.213(3) 0.281(3) 0.203(3) 0.053(16) Uiso 1 1 d D . .
O4W O -0.00986(18) 0.18127(17) 0.25841(17) 0.0248(5) Uani 1 1 d D . .
H7W H -0.034(3) 0.160(3) 0.2054(13) 0.069(18) Uiso 1 1 d D . .
H8W H 0.029(3) 0.143(2) 0.292(2) 0.063(17) Uiso 1 1 d D . .
N15 N 0.66208(19) 0.27949(19) 0.3143(2) 0.0195(6) Uani 1 1 d . . .
O15A O 0.61731(17) 0.24988(18) 0.36668(17) 0.0274(6) Uani 1 1 d . . .
O15B O 0.67781(17) 0.36031(16) 0.31071(17) 0.0270(6) Uani 1 1 d . . .
O15C O 0.69352(19) 0.22640(19) 0.26455(19) 0.0309(6) Uani 1 1 d . . .
N16 N 0.3552(2) 0.2128(2) 0.03366(19) 0.0213(7) Uani 1 1 d . . .
O16A O 0.44419(19) 0.2246(2) 0.0681(2) 0.0414(7) Uani 1 1 d . . .
O16B O 0.30854(19) 0.26290(18) -0.02532(18) 0.0340(6) Uani 1 1 d . . .
O16C O 0.31243(18) 0.14981(17) 0.06091(16) 0.0243(6) Uani 1 1 d . . .
N17 N 0.1723(6) 0.0405(6) 0.3132(7) 0.029(2) Uiso 0.566(17) 1 d P A 1
O17A O 0.2015(4) -0.0391(5) 0.3387(5) 0.0228(16) Uiso 0.566(17) 1 d P A 1
O17B O 0.1917(6) 0.0883(4) 0.2572(6) 0.040(2) Uiso 0.566(17) 1 d P A 1
O17C O 0.1154(5) 0.0696(4) 0.3581(5) 0.0218(16) Uiso 0.566(17) 1 d P A 1
N71 N 0.1826(6) 0.0413(5) 0.3374(7) 0.009(2) Uiso 0.434(17) 1 d P A 2
O71A O 0.2067(7) -0.0342(9) 0.3213(7) 0.041(3) Uiso 0.434(17) 1 d P A 2
O71B O 0.2256(7) 0.0942(4) 0.2967(7) 0.031(3) Uiso 0.434(17) 1 d P A 2
O71C O 0.1284(6) 0.0725(6) 0.3821(7) 0.028(2) Uiso 0.434(17) 1 d P A 2
N18 N 0.8752(2) 0.0831(2) 0.0541(2) 0.0241(7) Uani 1 1 d . . .
O18A O 0.8117(2) 0.13123(19) 0.07525(19) 0.0340(7) Uani 1 1 d . . .
O18B O 0.85256(19) 0.0416(2) -0.01697(17) 0.0366(7) Uani 1 1 d . . .
O18C O 0.95903(19) 0.07823(19) 0.10579(18) 0.0347(6) Uani 1 1 d . . .

loop_
_atom_site_aniso_label
_atom_site_aniso_U_11
_atom_site_aniso_U_22
_atom_site_aniso_U_33
_atom_site_aniso_U_23
_atom_site_aniso_U_13
_atom_site_aniso_U_12
Eu1 0.01161(7) 0.01083(9) 0.01080(8) 0.00028(7) 0.00303(6) 0.00021(7)
N1 0.0117(13) 0.0170(17) 0.0145(13) 0.0022(11) 0.0032(11) -0.0004(10)
N2 0.0138(12) 0.0193(17) 0.0137(13) -0.0001(12) 0.0044(10) 0.0009(11)
N3 0.0160(14) 0.0207(16) 0.0133(13) -0.0002(12) 0.0042(11) -0.0015(11)
N4 0.0124(13) 0.0148(18) 0.0186(15) 0.0009(12) 0.0063(11) 0.0025(11)
N5 0.0128(13) 0.0143(15) 0.0114(12) -0.0003(10) 0.0037(10) -0.0029(10)
N6 0.0107(13) 0.0159(16) 0.0155(13) -0.0013(11) 0.0060(11) 0.0009(10)
C1 0.0143(16) 0.0132(18) 0.0152(16) 0.0013(13) 0.0048(13) -0.0019(12)
C2 0.0170(17) 0.0185(19) 0.0171(16) 0.0017(14) 0.0041(14) -0.0042(13)
C3 0.0146(16) 0.0200(19) 0.0278(19) 0.0010(15) 0.0063(14) -0.0027(13)
C4 0.0140(15) 0.022(2) 0.0249(17) -0.0001(14) 0.0105(14) -0.0010(12)
C5 0.0204(15) 0.0093(17) 0.0167(15) 0.0022(13) 0.0086(12) 0.0003(13)
C6 0.0146(14) 0.025(2) 0.0181(15) 0.0011(14) 0.0087(12) 0.0012(13)
C7 0.0175(14) 0.0207(18) 0.0144(14) -0.0014(15) 0.0049(12) 0.0001(15)
C8 0.0238(18) 0.039(2) 0.0154(17) -0.0009(16) 0.0085(15) -0.0053(16)
C9 0.0304(19) 0.039(2) 0.0132(16) -0.0003(15) 0.0085(15) -0.0044(15)
C10 0.0295(19) 0.028(2) 0.0143(16) 0.0032(15) 0.0030(15) 0.0003(16)
C11 0.0194(15) 0.027(2) 0.0159(15) 0.0004(16) 0.0030(12) -0.0030(16)
C12 0.0176(14) 0.0179(19) 0.0115(14) -0.0007(14) 0.0038(12) -0.0019(14)
C13 0.0276(18) 0.021(2) 0.0168(17) -0.0052(15) 0.0065(14) -0.0076(14)
C14 0.0164(16) 0.0144(19) 0.0195(17) -0.0037(14) 0.0063(14) 0.0000(13)
C15 0.0146(16) 0.024(2) 0.0234(18) -0.0076(15) 0.0066(14) -0.0028(13)
C16 0.0129(16) 0.0123(18) 0.0276(19) -0.0018(15) 0.0044(14) -0.0024(13)
C17 0.0132(16) 0.0161(19) 0.0238(18) 0.0034(14) 0.0093(14) 0.0028(13)
C18 0.0090(15) 0.0136(18) 0.0201(17) -0.0010(14) 0.0061(13) 0.0036(12)
C19 0.0164(14) 0.0138(18) 0.0161(15) 0.0018(15) 0.0051(12) -0.0009(14)
C20 0.0138(14) 0.0175(17) 0.0122(14) -0.0031(14) 0.0050(11) -0.0009(14)
C21 0.0177(15) 0.025(2) 0.0194(16) -0.0034(15) 0.0111(13) -0.0052(14)
C22 0.0246(18) 0.027(2) 0.0143(16) -0.0035(15) 0.0096(14) -0.0031(14)
C23 0.0270(18) 0.0209(19) 0.0188(17) -0.0046(15) 0.0111(14) 0.0014(14)
C24 0.0217(16) 0.0173(18) 0.0196(17) -0.0054(14) 0.0101(14) -0.0019(13)
C25 0.0157(15) 0.0141(17) 0.0142(15) -0.0025(13) 0.0078(12) 0.0012(12)
C26 0.0168(16) 0.0201(19) 0.0148(16) -0.0044(14) 0.0048(13) -0.0018(13)
N13 0.0110(13) 0.0144(16) 0.0198(16) 0.0000(13) 0.0070(12) -0.0009(12)
O13A 0.0230(12) 0.0184(14) 0.0230(13) 0.0035(11) 0.0093(11) 0.0122(11)
O13B 0.0166(10) 0.0162(13) 0.0146(11) 0.0000(11) 0.0066(9) 0.0017(11)
O13C 0.0190(12) 0.0199(15) 0.0131(12) 0.0004(10) 0.0074(10) 0.0024(9)
O1W 0.0215(13) 0.0239(15) 0.0252(13) 0.0112(11) 0.0137(11) 0.0091(10)
O2W 0.0177(12) 0.0170(12) 0.0230(13) 0.0029(10) 0.0014(10) -0.0009(10)
Eu2 0.01140(7) 0.01060(9) 0.01121(8) -0.00045(6) 0.00345(6) -0.00024(5)
N7 0.0179(14) 0.0121(15) 0.0160(14) -0.0004(11) 0.0071(12) -0.0007(11)
N8 0.0149(13) 0.0164(16) 0.0163(14) 0.0018(11) 0.0074(11) 0.0013(10)
N9 0.0153(13) 0.0141(16) 0.0167(13) 0.0000(11) 0.0062(11) 0.0001(11)
N10 0.0120(13) 0.0139(18) 0.0170(15) 0.0002(12) 0.0067(11) -0.0018(10)
N11 0.0137(14) 0.0149(16) 0.0161(14) -0.0016(12) 0.0092(11) 0.0002(11)
N12 0.0138(13) 0.0160(15) 0.0186(14) -0.0024(11) 0.0053(11) 0.0011(10)
C27 0.0170(17) 0.0141(17) 0.0201(17) -0.0009(14) 0.0080(14) 0.0025(13)
C28 0.0172(16) 0.0231(19) 0.0195(17) -0.0002(15) 0.0100(14) 0.0008(13)
C29 0.0077(15) 0.027(2) 0.031(2) -0.0002(16) 0.0038(14) 0.0005(13)
C30 0.0140(16) 0.022(2) 0.0183(17) 0.0013(15) 0.0016(14) -0.0002(13)
C31 0.0152(16) 0.0128(18) 0.0177(17) 0.0026(14) 0.0037(14) 0.0010(13)
C32 0.0092(15) 0.030(2) 0.0147(16) 0.0015(14) 0.0015(13) 0.0015(13)
C33 0.0204(17) 0.0183(18) 0.0133(15) 0.0000(14) 0.0088(13) -0.0005(13)
C34 0.0266(18) 0.034(2) 0.0218(18) 0.0126(16) 0.0117(15) 0.0063(16)
C35 0.0296(19) 0.040(2) 0.0181(17) 0.0096(16) 0.0138(15) 0.0039(16)
C36 0.0266(18) 0.029(2) 0.0217(17) 0.0018(15) 0.0165(15) -0.0047(15)
C37 0.0186(17) 0.026(2) 0.0213(18) 0.0013(15) 0.0102(15) -0.0021(14)
C38 0.0175(15) 0.0158(17) 0.0154(16) 0.0016(13) 0.0065(13) -0.0025(12)
C39 0.0186(14) 0.0160(17) 0.0158(14) -0.0004(16) 0.0088(12) 0.0016(15)
C40 0.0100(15) 0.0167(18) 0.0166(16) -0.0047(14) 0.0054(13) -0.0047(12)
C41 0.0161(17) 0.0198(19) 0.0195(17) -0.0023(15) 0.0060(14) 0.0008(13)
C42 0.0154(17) 0.018(2) 0.0272(19) -0.0007(15) 0.0097(15) 0.0027(14)
C43 0.0156(17) 0.0166(19) 0.0202(18) 0.0041(15) 0.0062(14) 0.0021(14)
C44 0.0096(14) 0.0172(19) 0.0184(17) -0.0024(14) 0.0051(13) -0.0023(12)
C45 0.0193(17) 0.0143(18) 0.0159(17) 0.0023(14) 0.0061(14) 0.0024(13)
C46 0.0141(15) 0.0162(18) 0.0173(16) 0.0001(13) 0.0071(13) 0.0000(12)
C47 0.0254(19) 0.024(2) 0.0177(17) -0.0009(15) 0.0047(15) 0.0052(14)
C48 0.0332(19) 0.039(2) 0.0128(15) -0.0015(17) 0.0034(14) 0.0050(18)
C49 0.0248(18) 0.031(2) 0.0199(17) -0.0078(16) 0.0078(14) 0.0005(15)
C50 0.0205(16) 0.0226(19) 0.0187(16) -0.0074(14) 0.0068(13) -0.0006(13)
C51 0.0158(15) 0.0175(18) 0.0174(16) -0.0035(14) 0.0096(13) -0.0028(12)
C52 0.0141(16) 0.031(2) 0.0166(16) -0.0027(14) 0.0086(13) 0.0008(13)
N14 0.0174(14) 0.0145(16) 0.0188(16) 0.0001(13) 0.0079(13) -0.0010(12)
O14A 0.0334(15) 0.0315(18) 0.0345(15) -0.0087(14) 0.0107(13) -0.0224(13)
O14B 0.0190(11) 0.0201(15) 0.0134(11) 0.0005(11) 0.0051(9) -0.0002(10)
O14C 0.0171(10) 0.0169(12) 0.0154(10) 0.0012(12) 0.0079(8) -0.0051(12)
O3W 0.0199(13) 0.0234(15) 0.0239(14) -0.0059(11) 0.0112(11) -0.0047(10)
O4W 0.0298(14) 0.0181(13) 0.0243(14) 0.0019(12) 0.0035(11) -0.0033(11)
N15 0.0098(13) 0.0201(17) 0.0282(16) -0.0004(13) 0.0045(12) -0.0040(11)
O15A 0.0224(13) 0.0284(16) 0.0365(15) 0.0003(12) 0.0166(12) -0.0057(10)
O15B 0.0238(12) 0.0193(15) 0.0379(14) 0.0009(11) 0.0081(11) -0.0042(10)
O15C 0.0286(14) 0.0279(15) 0.0433(16) -0.0126(13) 0.0218(13) -0.0071(12)
N16 0.0246(16) 0.0199(17) 0.0197(15) 0.0031(13) 0.0065(13) 0.0017(12)
O16A 0.0211(14) 0.0451(19) 0.0488(17) 0.0246(15) -0.0065(13) -0.0038(13)
O16B 0.0373(15) 0.0242(15) 0.0325(15) 0.0130(12) -0.0045(12) -0.0071(12)
O16C 0.0266(13) 0.0251(15) 0.0216(12) 0.0070(11) 0.0073(11) -0.0008(10)
N18 0.0333(18) 0.0173(17) 0.0225(16) -0.0024(13) 0.0089(14) -0.0049(13)
O18A 0.0385(16) 0.0285(17) 0.0390(16) -0.0142(13) 0.0175(13) -0.0036(12)
O18B 0.0309(15) 0.0457(19) 0.0307(15) -0.0179(13) 0.0038(12) 0.0038(13)
O18C 0.0317(15) 0.0314(16) 0.0328(15) -0.0011(13) -0.0053(12) -0.0002(12)

loop_
_atom_type_symbol
_atom_type_description
_atom_type_scat_dispersion_real
_atom_type_scat_dispersion_imag
_atom_type_scat_source
C C 0.0033 0.0016 'International Tables Vol C Tables 4.2.6.8 and 6.1.1.4'
H H 0.0000 0.0000 'International Tables Vol C Tables 4.2.6.8 and 6.1.1.4'
N N 0.0061 0.0033 'International Tables Vol C Tables 4.2.6.8 and 6.1.1.4'
O O 0.0106 0.0060 'International Tables Vol C Tables 4.2.6.8 and 6.1.1.4'
Eu Eu -0.1578 3.6682 'International Tables Vol C Tables 4.2.6.8 and 6.1.1.4'

loop_
_geom_angle_atom_site_label_1
_geom_angle_atom_site_label_2
_geom_angle_atom_site_label_3
_geom_angle
O1W Eu1 O2W 68.14(8)
O1W Eu1 O13B 135.57(7)
O2W Eu1 O13B 138.18(8)
O1W Eu1 O13C 147.23(8)
O2W Eu1 O13C 133.17(8)
O13B Eu1 O13C 50.61(7)
O1W Eu1 N4 80.83(9)
O2W Eu1 N4 144.83(8)
O13B Eu1 N4 76.19(9)
O13C Eu1 N4 69.62(8)
O1W Eu1 N6 89.80(9)
O2W Eu1 N6 70.49(8)
O13B Eu1 N6 75.32(9)
O13C Eu1 N6 119.13(8)
N4 Eu1 N6 127.27(9)
O1W Eu1 N1 139.87(9)
O2W Eu1 N1 74.32(8)
O13B Eu1 N1 69.45(8)
O13C Eu1 N1 71.58(8)
N4 Eu1 N1 139.09(9)
N6 Eu1 N1 64.13(8)
O1W Eu1 N3 70.97(9)
O2W Eu1 N3 90.91(8)
O13B Eu1 N3 126.70(8)
O13C Eu1 N3 82.78(8)
N4 Eu1 N3 62.66(9)
N6 Eu1 N3 157.45(9)
N1 Eu1 N3 124.23(9)
O1W Eu1 N5 69.86(8)
O2W Eu1 N5 117.69(8)
O13B Eu1 N5 65.85(7)
O13C Eu1 N5 106.56(8)
N4 Eu1 N5 62.53(8)
N6 Eu1 N5 65.52(8)
N1 Eu1 N5 118.66(8)
N3 Eu1 N5 115.82(8)
O1W Eu1 N2 113.32(8)
O2W Eu1 N2 66.67(8)
O13B Eu1 N2 110.73(7)
O13C Eu1 N2 69.10(8)
N4 Eu1 N2 114.43(9)
N6 Eu1 N2 116.87(8)
N1 Eu1 N2 61.16(8)
N3 Eu1 N2 63.59(8)
N5 Eu1 N2 175.61(8)
O1W Eu1 N13 150.45(8)
O2W Eu1 N13 141.07(7)
O13B Eu1 N13 25.37(7)
O13C Eu1 N13 25.29(7)
N4 Eu1 N13 72.21(8)
N6 Eu1 N13 96.88(9)
N1 Eu1 N13 67.19(8)
N3 Eu1 N13 105.65(9)
N5 Eu1 N13 86.78(8)
N2 Eu1 N13 89.23(8)
C1 N1 C5 118.4(3)
C1 N1 Eu1 118.8(2)
C5 N1 Eu1 122.5(2)
C6 N2 C7 113.1(2)
C6 N2 Eu1 114.68(17)
C7 N2 Eu1 119.19(17)
C6 N2 H2N 102.2
C7 N2 H2N 102.2
Eu1 N2 H2N 102.2
C13 N3 C12 114.8(3)
C13 N3 Eu1 110.9(2)
C12 N3 Eu1 114.08(19)
C13 N3 H3N 105.3
C12 N3 H3N 105.3
Eu1 N3 H3N 105.3
C18 N4 C14 118.7(3)
C18 N4 Eu1 122.1(2)
C14 N4 Eu1 118.9(2)
C19 N5 C20 110.7(2)
C19 N5 Eu1 114.16(17)
C20 N5 Eu1 115.40(17)
C19 N5 H5N 105.2
C20 N5 H5N 105.2
Eu1 N5 H5N 105.2
C26 N6 C25 113.2(2)
C26 N6 Eu1 112.29(19)
C25 N6 Eu1 114.77(18)
C26 N6 H6N 105.1
C25 N6 H6N 105.1
Eu1 N6 H6N 105.1
N1 C1 C2 122.1(3)
N1 C1 C26 118.0(3)
C2 C1 C26 119.9(3)
C3 C2 C1 119.6(3)
C3 C2 H2 120.2
C1 C2 H2 120.2
C2 C3 C4 118.9(3)
C2 C3 H3 120.6
C4 C3 H3 120.6
C3 C4 C5 118.8(3)
C3 C4 H4 120.6
C5 C4 H4 120.6
N1 C5 C4 122.3(3)
N1 C5 C6 117.5(3)
C4 C5 C6 120.2(3)
N2 C6 C5 109.6(2)
N2 C6 H6A 109.7
C5 C6 H6A 109.7
N2 C6 H6B 109.7
C5 C6 H6B 109.7
H6A C6 H6B 108.2
N2 C7 C8 113.1(3)
N2 C7 C12 107.3(2)
C8 C7 C12 110.1(3)
N2 C7 H7 108.8
C8 C7 H7 108.8
C12 C7 H7 108.8
C7 C8 C9 112.2(3)
C7 C8 H8A 109.2
C9 C8 H8A 109.2
C7 C8 H8B 109.2
C9 C8 H8B 109.2
H8A C8 H8B 107.9
C10 C9 C8 110.3(3)
C10 C9 H9A 109.6
C8 C9 H9A 109.6
C10 C9 H9B 109.6
C8 C9 H9B 109.6
H9A C9 H9B 108.1
C9 C10 C11 109.6(3)
C9 C10 H10A 109.7
C11 C10 H10A 109.7
C9 C10 H10B 109.7
C11 C10 H10B 109.7
H10A C10 H10B 108.2
C10 C11 C12 110.1(3)
C10 C11 H11A 109.6
C12 C11 H11A 109.6
C10 C11 H11B 109.6
C12 C11 H11B 109.6
H11A C11 H11B 108.2
N3 C12 C7 109.8(3)
N3 C12 C11 114.8(3)
C7 C12 C11 110.9(2)
N3 C12 H12 107.0
C7 C12 H12 107.0
C11 C12 H12 107.0
N3 C13 C14 110.2(3)
N3 C13 H13A 109.6
C14 C13 H13A 109.6
N3 C13 H13B 109.6
C14 C13 H13B 109.6
H13A C13 H13B 108.1
N4 C14 C15 122.0(3)
N4 C14 C13 116.8(3)
C15 C14 C13 121.3(3)
C16 C15 C14 119.0(3)
C16 C15 H15 120.5
C14 C15 H15 120.5
C17 C16 C15 119.3(3)
C17 C16 H16 120.4
C15 C16 H16 120.4
C16 C17 C18 119.5(3)
C16 C17 H17 120.2
C18 C17 H17 120.2
N4 C18 C17 121.6(3)
N4 C18 C19 117.7(3)
C17 C18 C19 120.7(3)
N5 C19 C18 111.9(3)
N5 C19 H19A 109.2
C18 C19 H19A 109.2
N5 C19 H19B 109.2
C18 C19 H19B 109.2
H19A C19 H19B 107.9
N5 C20 C25 108.2(2)
N5 C20 C21 112.6(2)
C25 C20 C21 110.6(3)
N5 C20 H20 108.5
C25 C20 H20 108.5
C21 C20 H20 108.5
C22 C21 C20 112.5(3)
C22 C21 H21A 109.1
C20 C21 H21A 109.1
C22 C21 H21B 109.1
C20 C21 H21B 109.1
H21A C21 H21B 107.8
C21 C22 C23 110.8(3)
C21 C22 H22A 109.5
C23 C22 H22A 109.5
C21 C22 H22B 109.5
C23 C22 H22B 109.5
H22A C22 H22B 108.1
C22 C23 C24 109.2(3)
C22 C23 H23A 109.8
C24 C23 H23A 109.8
C22 C23 H23B 109.8
C24 C23 H23B 109.8
H23A C23 H23B 108.3
C25 C24 C23 111.9(3)
C25 C24 H24A 109.2
C23 C24 H24A 109.2
C25 C24 H24B 109.2
C23 C24 H24B 109.2
H24A C24 H24B 107.9
N6 C25 C24 114.0(2)
N6 C25 C20 109.9(2)
C24 C25 C20 112.1(3)
N6 C25 H25 106.8
C24 C25 H25 106.8
C20 C25 H25 106.8
N6 C26 C1 112.0(3)
N6 C26 H26A 109.2
C1 C26 H26A 109.2
N6 C26 H26B 109.2
C1 C26 H26B 109.2
H26A C26 H26B 107.9
O13A N13 O13C 122.1(3)
O13A N13 O13B 121.5(3)
O13C N13 O13B 116.3(3)
O13A N13 Eu1 174.9(2)
O13C N13 Eu1 59.09(16)
O13B N13 Eu1 57.40(16)
N13 O13B Eu1 97.23(18)
N13 O13C Eu1 95.63(18)
Eu1 O1W H1W 112.8(19)
Eu1 O1W H2W 135(2)
H1W O1W H2W 110.6(16)
Eu1 O2W H3W 123(3)
Eu1 O2W H4W 124(3)
H3W O2W H4W 112.6(18)
O4W Eu2 O14C 134.30(8)
O4W Eu2 O14B 145.72(8)
O14C Eu2 O14B 50.75(7)
O4W Eu2 N10 140.44(8)
O14C Eu2 N10 70.86(9)
O14B Eu2 N10 72.60(8)
O4W Eu2 N7 81.04(9)
O14C Eu2 N7 72.59(9)
O14B Eu2 N7 68.55(8)
N10 Eu2 N7 138.03(9)
O4W Eu2 N9 90.09(8)
O14C Eu2 N9 76.84(7)
O14B Eu2 N9 120.22(8)
N10 Eu2 N9 63.65(8)
N7 Eu2 N9 125.81(9)
O4W Eu2 N12 71.53(8)
O14C Eu2 N12 123.38(7)
O14B Eu2 N12 80.48(8)
N10 Eu2 N12 125.28(9)
N7 Eu2 N12 62.82(9)
N9 Eu2 N12 158.91(9)
O4W Eu2 O3W 66.88(8)
O14C Eu2 O3W 142.35(7)
O14B Eu2 O3W 134.24(8)
N10 Eu2 O3W 76.64(8)
N7 Eu2 O3W 144.05(9)
N9 Eu2 O3W 71.97(8)
N12 Eu2 O3W 90.85(8)
O4W Eu2 N11 112.49(8)
O14C Eu2 N11 112.47(8)
O14B Eu2 N11 69.92(8)
N10 Eu2 N11 62.42(9)
N7 Eu2 N11 115.81(9)
N9 Eu2 N11 116.92(9)
N12 Eu2 N11 63.83(9)
O3W Eu2 N11 66.03(9)
O4W Eu2 N8 67.81(8)
O14C Eu2 N8 66.99(8)
O14B Eu2 N8 108.70(8)
N10 Eu2 N8 118.68(9)
N7 Eu2 N8 62.28(8)
N9 Eu2 N8 64.89(8)
N12 Eu2 N8 114.78(8)
O3W Eu2 N8 115.61(8)
N11 Eu2 N8 178.07(9)
O4W Eu2 N14 145.95(8)
O14C Eu2 N14 25.35(7)
O14B Eu2 N14 25.50(7)
N10 Eu2 N14 71.33(9)
N7 Eu2 N14 66.79(9)
N9 Eu2 N14 99.53(8)
N12 Eu2 N14 101.51(8)
O3W Eu2 N14 147.12(8)
N11 Eu2 N14 92.16(9)
N8 Eu2 N14 86.80(9)
C31 N7 C27 118.6(3)
C31 N7 Eu2 122.2(2)
C27 N7 Eu2 118.6(2)
C32 N8 C33 111.4(2)
C32 N8 Eu2 113.79(18)
C33 N8 Eu2 116.10(18)
C32 N8 H8N 104.7
C33 N8 H8N 104.7
Eu2 N8 H8N 104.7
C39 N9 C38 114.6(2)
C39 N9 Eu2 110.79(17)
C38 N9 Eu2 115.58(18)
C39 N9 H9N 104.9
C38 N9 H9N 104.9
Eu2 N9 H9N 104.9
C40 N10 C44 117.8(3)
C40 N10 Eu2 119.6(2)
C44 N10 Eu2 122.5(2)
C45 N11 C46 112.9(3)
C45 N11 Eu2 113.1(2)
C46 N11 Eu2 118.75(19)
C45 N11 H11N 103.2
C46 N11 H11N 103.2
Eu2 N11 H11N 103.2
C52 N12 C51 114.5(2)
C52 N12 Eu2 110.04(18)
C51 N12 Eu2 114.28(17)
C52 N12 H12N 105.7
C51 N12 H12N 105.7
Eu2 N12 H12N 105.7
N7 C27 C28 121.9(3)
N7 C27 C52 116.6(3)
C28 C27 C52 121.4(3)
C27 C28 C29 119.1(3)
C27 C28 H28 120.5
C29 C28 H28 120.5
C30 C29 C28 119.2(3)
C30 C29 H29 120.4
C28 C29 H29 120.4
C29 C30 C31 118.7(3)
C29 C30 H30 120.7
C31 C30 H30 120.7
N7 C31 C30 122.5(3)
N7 C31 C32 118.0(3)
C30 C31 C32 119.5(3)
N8 C32 C31 112.2(3)
N8 C32 H32A 109.2
C31 C32 H32A 109.2
N8 C32 H32B 109.2
C31 C32 H32B 109.2
H32A C32 H32B 107.9
N8 C33 C38 110.3(3)
N8 C33 C34 111.3(3)
C38 C33 C34 110.5(3)
N8 C33 H33 108.2
C38 C33 H33 108.2
C34 C33 H33 108.2
C35 C34 C33 112.1(3)
C35 C34 H34A 109.2
C33 C34 H34A 109.2
C35 C34 H34B 109.2
C33 C34 H34B 109.2
H34A C34 H34B 107.9
C36 C35 C34 111.3(3)
C36 C35 H35A 109.4
C34 C35 H35A 109.4
C36 C35 H35B 109.4
C34 C35 H35B 109.4
H35A C35 H35B 108.0
C37 C36 C35 110.5(3)
C37 C36 H36A 109.5
C35 C36 H36A 109.5
C37 C36 H36B 109.5
C35 C36 H36B 109.5
H36A C36 H36B 108.1
C36 C37 C38 111.2(3)
C36 C37 H37A 109.4
C38 C37 H37A 109.4
C36 C37 H37B 109.4
C38 C37 H37B 109.4
H37A C37 H37B 108.0
N9 C38 C33 109.6(2)
N9 C38 C37 114.7(3)
C33 C38 C37 110.6(3)
N9 C38 H38 107.2
C33 C38 H38 107.2
C37 C38 H38 107.2
N9 C39 C40 109.6(2)
N9 C39 H39A 109.7
C40 C39 H39A 109.7
N9 C39 H39B 109.7
C40 C39 H39B 109.7
H39A C39 H39B 108.2
N10 C40 C41 122.7(3)
N10 C40 C39 117.0(3)
C41 C40 C39 120.3(3)
C40 C41 C42 119.3(3)
C40 C41 H41 120.4
C42 C41 H41 120.4
C43 C42 C41 118.3(3)
C43 C42 H42 120.8
C41 C42 H42 120.8
C44 C43 C42 119.4(3)
C44 C43 H43 120.3
C42 C43 H43 120.3
N10 C44 C43 122.5(3)
N10 C44 C45 116.9(3)
C43 C44 C45 120.6(3)
N11 C45 C44 111.0(3)
N11 C45 H45A 109.4
C44 C45 H45A 109.4
N11 C45 H45B 109.4
C44 C45 H45B 109.4
H45A C45 H45B 108.0
N11 C46 C51 108.0(3)
N11 C46 C47 113.0(3)
C51 C46 C47 110.6(3)
N11 C46 H46 108.3
C51 C46 H46 108.3
C47 C46 H46 108.3
C48 C47 C46 112.5(3)
C48 C47 H47A 109.1
C46 C47 H47A 109.1
C48 C47 H47B 109.1
C46 C47 H47B 109.1
H47A C47 H47B 107.8
C49 C48 C47 111.6(3)
C49 C48 H48A 109.3
C47 C48 H48A 109.3
C49 C48 H48B 109.3
C47 C48 H48B 109.3
H48A C48 H48B 108.0
C48 C49 C50 110.0(3)
C48 C49 H49A 109.7
C50 C49 H49A 109.7
C48 C49 H49B 109.7
C50 C49 H49B 109.7
H49A C49 H49B 108.2
C49 C50 C51 110.9(3)
C49 C50 H50A 109.5
C51 C50 H50A 109.5
C49 C50 H50B 109.5
C51 C50 H50B 109.5
H50A C50 H50B 108.0
N12 C51 C46 110.6(3)
N12 C51 C50 114.5(2)
C46 C51 C50 111.7(3)
N12 C51 H51 106.5
C46 C51 H51 106.5
C50 C51 H51 106.5
N12 C52 C27 110.5(3)
N12 C52 H52A 109.6
C27 C52 H52A 109.6
N12 C52 H52B 109.6
C27 C52 H52B 109.6
H52A C52 H52B 108.1
O14A N14 O14C 121.7(3)
O14A N14 O14B 121.9(3)
O14C N14 O14B 116.4(3)
O14A N14 Eu2 173.8(2)
O14C N14 Eu2 57.35(16)
O14B N14 Eu2 59.34(16)
N14 O14B Eu2 95.16(17)
N14 O14C Eu2 97.30(18)
Eu2 O3W H5W 114(2)
Eu2 O3W H6W 118(3)
H5W O3W H6W 110.0(17)
Eu2 O4W H7W 110(3)
Eu2 O4W H8W 130(3)
H7W O4W H8W 110.9(17)
O15A N15 O15B 120.8(3)
O15A N15 O15C 119.7(3)
O15B N15 O15C 119.4(3)
O16B N16 O16A 120.9(3)
O16B N16 O16C 119.7(3)
O16A N16 O16C 119.3(3)
O17B N17 O17C 119.0(8)
O17B N17 O17A 130.6(9)
O17C N17 O17A 110.4(8)
O71A N71 O71C 134.5(10)
O71A N71 O71B 106.2(9)
O71C N71 O71B 119.2(8)
O18B N18 O18C 121.3(3)
O18B N18 O18A 119.1(3)
O18C N18 O18A 119.6(3)

loop_
_geom_bond_atom_site_label_1
_geom_bond_atom_site_label_2
_geom_bond_distance
Eu1 O1W 2.486(2)
Eu1 O2W 2.511(2)
Eu1 O13B 2.514(2)
Eu1 O13C 2.552(2)
Eu1 N4 2.592(3)
Eu1 N6 2.597(3)
Eu1 N1 2.604(3)
Eu1 N3 2.610(3)
Eu1 N5 2.664(3)
Eu1 N2 2.680(3)
Eu1 N13 2.960(3)
N1 C1 1.346(4)
N1 C5 1.352(4)
N2 C6 1.473(4)
N2 C7 1.495(4)
N2 H2N 0.9300
N3 C13 1.466(5)
N3 C12 1.491(4)
N3 H3N 0.9300
N4 C18 1.347(4)
N4 C14 1.356(4)
N5 C19 1.476(4)
N5 C20 1.483(4)
N5 H5N 0.9300
N6 C26 1.484(4)
N6 C25 1.489(4)
N6 H6N 0.9300
C1 C2 1.385(5)
C1 C26 1.506(4)
C2 C3 1.380(5)
C2 H2 0.9500
C3 C4 1.389(5)
C3 H3 0.9500
C4 C5 1.390(4)
C4 H4 0.9500
C5 C6 1.504(4)
C6 H6A 0.9900
C6 H6B 0.9900
C7 C8 1.529(4)
C7 C12 1.532(4)
C7 H7 1.0000
C8 C9 1.529(5)
C8 H8A 0.9900
C8 H8B 0.9900
C9 C10 1.522(5)
C9 H9A 0.9900
C9 H9B 0.9900
C10 C11 1.532(5)
C10 H10A 0.9900
C10 H10B 0.9900
C11 C12 1.533(4)
C11 H11A 0.9900
C11 H11B 0.9900
C12 H12 1.0000
C13 C14 1.504(5)
C13 H13A 0.9900
C13 H13B 0.9900
C14 C15 1.391(5)
C15 C16 1.382(5)
C15 H15 0.9500
C16 C17 1.374(5)
C16 H16 0.9500
C17 C18 1.396(5)
C17 H17 0.9500
C18 C19 1.502(5)
C19 H19A 0.9900
C19 H19B 0.9900
C20 C25 1.538(5)
C20 C21 1.552(4)
C20 H20 1.0000
C21 C22 1.524(5)
C21 H21A 0.9900
C21 H21B 0.9900
C22 C23 1.525(5)
C22 H22A 0.9900
C22 H22B 0.9900
C23 C24 1.534(4)
C23 H23A 0.9900
C23 H23B 0.9900
C24 C25 1.526(4)
C24 H24A 0.9900
C24 H24B 0.9900
C25 H25 1.0000
C26 H26A 0.9900
C26 H26B 0.9900
N13 O13A 1.215(4)
N13 O13C 1.270(4)
N13 O13B 1.278(4)
O1W H1W 0.863(10)
O1W H2W 0.866(10)
O2W H3W 0.857(10)
O2W H4W 0.860(10)
Eu2 O4W 2.481(3)
Eu2 O14C 2.507(3)
Eu2 O14B 2.551(2)
Eu2 N10 2.570(3)
Eu2 N7 2.582(3)
Eu2 N9 2.604(2)
Eu2 N12 2.607(3)
Eu2 O3W 2.613(3)
Eu2 N11 2.665(3)
Eu2 N8 2.676(3)
Eu2 N14 2.954(3)
N7 C31 1.337(5)
N7 C27 1.360(4)
N8 C32 1.470(4)
N8 C33 1.489(4)
N8 H8N 0.9300
N9 C39 1.477(5)
N9 C38 1.493(4)
N9 H9N 0.9300
N10 C40 1.347(4)
N10 C44 1.357(4)
N11 C45 1.476(4)
N11 C46 1.482(4)
N11 H11N 0.9300
N12 C52 1.474(4)
N12 C51 1.478(4)
N12 H12N 0.9300
C27 C28 1.389(4)
C27 C52 1.499(5)
C28 C29 1.391(5)
C28 H28 0.9500
C29 C30 1.384(5)
C29 H29 0.9500
C30 C31 1.401(5)
C30 H30 0.9500
C31 C32 1.499(4)
C32 H32A 0.9900
C32 H32B 0.9900
C33 C38 1.518(4)
C33 C34 1.549(5)
C33 H33 1.0000
C34 C35 1.533(4)
C34 H34A 0.9900
C34 H34B 0.9900
C35 C36 1.524(5)
C35 H35A 0.9900
C35 H35B 0.9900
C36 C37 1.520(5)
C36 H36A 0.9900
C36 H36B 0.9900
C37 C38 1.546(4)
C37 H37A 0.9900
C37 H37B 0.9900
C38 H38 1.0000
C39 C40 1.510(5)
C39 H39A 0.9900
C39 H39B 0.9900
C40 C41 1.381(5)
C41 C42 1.395(5)
C41 H41 0.9500
C42 C43 1.385(5)
C42 H42 0.9500
C43 C44 1.384(5)
C43 H43 0.9500
C44 C45 1.495(5)
C45 H45A 0.9900
C45 H45B 0.9900
C46 C51 1.517(4)
C46 C47 1.536(5)
C46 H46 1.0000
C47 C48 1.525(5)
C47 H47A 0.9900
C47 H47B 0.9900
C48 C49 1.521(5)
C48 H48A 0.9900
C48 H48B 0.9900
C49 C50 1.525(5)
C49 H49A 0.9900
C49 H49B 0.9900
C50 C51 1.536(4)
C50 H50A 0.9900
C50 H50B 0.9900
C51 H51 1.0000
C52 H52A 0.9900
C52 H52B 0.9900
N14 O14A 1.225(4)
N14 O14C 1.275(3)
N14 O14B 1.277(4)
O3W H5W 0.863(10)
O3W H6W 0.867(10)
O4W H7W 0.863(10)
O4W H8W 0.868(10)
N15 O15A 1.244(4)
N15 O15B 1.245(4)
N15 O15C 1.276(4)
N16 O16B 1.236(4)
N16 O16A 1.254(4)
N16 O16C 1.263(4)
N17 O17B 1.216(9)
N17 O17C 1.282(9)
N17 O17A 1.299(12)
N71 O71A 1.237(15)
N71 O71C 1.261(11)
N71 O71B 1.273(10)
N18 O18B 1.235(4)
N18 O18C 1.253(4)
N18 O18A 1.272(4)

loop_
_geom_torsion_atom_site_label_1
_geom_torsion_atom_site_label_2
_geom_torsion_atom_site_label_3
_geom_torsion_atom_site_label_4
_geom_torsion
O1W Eu1 N1 C1 73.9(3)
O2W Eu1 N1 C1 95.0(2)
O13B Eu1 N1 C1 -63.7(2)
O13C Eu1 N1 C1 -117.6(2)
N4 Eu1 N1 C1 -98.4(3)
N6 Eu1 N1 C1 19.5(2)
N3 Eu1 N1 C1 175.2(2)
N5 Eu1 N1 C1 -18.3(3)
N2 Eu1 N1 C1 166.7(3)
N13 Eu1 N1 C1 -90.9(2)
O1W Eu1 N1 C5 -112.3(2)
O2W Eu1 N1 C5 -91.2(2)
O13B Eu1 N1 C5 110.1(2)
O13C Eu1 N1 C5 56.2(2)
N4 Eu1 N1 C5 75.4(3)
N6 Eu1 N1 C5 -166.7(3)
N3 Eu1 N1 C5 -11.0(3)
N5 Eu1 N1 C5 155.5(2)
N2 Eu1 N1 C5 -19.5(2)
N13 Eu1 N1 C5 82.9(2)
O1W Eu1 N2 C6 167.4(2)
O2W Eu1 N2 C6 116.3(2)
O13B Eu1 N2 C6 -18.5(2)
O13C Eu1 N2 C6 -47.9(2)
N4 Eu1 N2 C6 -102.3(2)
N6 Eu1 N2 C6 65.1(2)
N1 Eu1 N2 C6 31.9(2)
N3 Eu1 N2 C6 -140.2(2)
N5 Eu1 N2 C6 -56.9(11)
N13 Eu1 N2 C6 -32.3(2)
O1W Eu1 N2 C7 -53.9(3)
O2W Eu1 N2 C7 -105.0(2)
O13B Eu1 N2 C7 120.2(2)
O13C Eu1 N2 C7 90.7(2)
N4 Eu1 N2 C7 36.4(3)
N6 Eu1 N2 C7 -156.3(2)
N1 Eu1 N2 C7 170.6(3)
N3 Eu1 N2 C7 -1.5(2)
N5 Eu1 N2 C7 81.7(10)
N13 Eu1 N2 C7 106.4(2)
O1W Eu1 N3 C13 -126.7(2)
O2W Eu1 N3 C13 166.9(2)
O13B Eu1 N3 C13 6.6(2)
O13C Eu1 N3 C13 33.4(2)
N4 Eu1 N3 C13 -37.35(19)
N6 Eu1 N3 C13 -159.5(2)
N1 Eu1 N3 C13 95.3(2)
N5 Eu1 N3 C13 -71.5(2)
N2 Eu1 N3 C13 103.6(2)
N13 Eu1 N3 C13 22.5(2)
O1W Eu1 N3 C12 101.8(2)
O2W Eu1 N3 C12 35.3(2)
O13B Eu1 N3 C12 -124.9(2)
O13C Eu1 N3 C12 -98.1(2)
N4 Eu1 N3 C12 -168.9(2)
N6 Eu1 N3 C12 69.0(3)
N1 Eu1 N3 C12 -36.2(3)
N5 Eu1 N3 C12 156.9(2)
N2 Eu1 N3 C12 -27.9(2)
N13 Eu1 N3 C12 -109.0(2)
O1W Eu1 N4 C18 -89.9(2)
O2W Eu1 N4 C18 -117.7(2)
O13B Eu1 N4 C18 51.8(2)
O13C Eu1 N4 C18 104.5(2)
N6 Eu1 N4 C18 -7.2(3)
N1 Eu1 N4 C18 85.2(3)
N3 Eu1 N4 C18 -163.1(3)
N5 Eu1 N4 C18 -17.9(2)
N2 Eu1 N4 C18 158.6(2)
N13 Eu1 N4 C18 77.9(2)
O1W Eu1 N4 C14 96.9(2)
O2W Eu1 N4 C14 69.0(3)
O13B Eu1 N4 C14 -121.4(2)
O13C Eu1 N4 C14 -68.7(2)
N6 Eu1 N4 C14 179.6(2)
N1 Eu1 N4 C14 -88.1(3)
N3 Eu1 N4 C14 23.6(2)
N5 Eu1 N4 C14 168.9(3)
N2 Eu1 N4 C14 -14.7(3)
N13 Eu1 N4 C14 -95.4(2)
O1W Eu1 N5 C19 118.4(2)
O2W Eu1 N5 C19 168.57(18)
O13B Eu1 N5 C19 -58.0(2)
O13C Eu1 N5 C19 -27.2(2)
N4 Eu1 N5 C19 28.43(19)
N6 Eu1 N5 C19 -142.2(2)
N1 Eu1 N5 C19 -104.9(2)
N3 Eu1 N5 C19 62.7(2)
N2 Eu1 N5 C19 -18.5(11)
N13 Eu1 N5 C19 -43.2(2)
O1W Eu1 N5 C20 -111.7(2)
O2W Eu1 N5 C20 -61.5(2)
O13B Eu1 N5 C20 71.9(2)
O13C Eu1 N5 C20 102.7(2)
N4 Eu1 N5 C20 158.3(2)
N6 Eu1 N5 C20 -12.3(2)
N1 Eu1 N5 C20 25.0(2)
N3 Eu1 N5 C20 -167.4(2)
N2 Eu1 N5 C20 111.4(10)
N13 Eu1 N5 C20 86.7(2)
O1W Eu1 N6 C26 -179.9(2)
O2W Eu1 N6 C26 -113.1(2)
O13B Eu1 N6 C26 42.4(2)
O13C Eu1 N6 C26 16.2(2)
N4 Eu1 N6 C26 101.8(2)
N1 Eu1 N6 C26 -31.54(19)
N3 Eu1 N6 C26 -149.1(2)
N5 Eu1 N6 C26 112.2(2)
N2 Eu1 N6 C26 -63.7(2)
N13 Eu1 N6 C26 28.9(2)
O1W Eu1 N6 C25 48.9(2)
O2W Eu1 N6 C25 115.7(2)
O13B Eu1 N6 C25 -88.8(2)
O13C Eu1 N6 C25 -115.0(2)
N4 Eu1 N6 C25 -29.4(2)
N1 Eu1 N6 C25 -162.8(2)
N3 Eu1 N6 C25 79.7(3)
N5 Eu1 N6 C25 -19.00(19)
N2 Eu1 N6 C25 165.10(19)
N13 Eu1 N6 C25 -102.3(2)
C5 N1 C1 C2 -0.1(5)
Eu1 N1 C1 C2 173.9(2)
C5 N1 C1 C26 -178.4(3)
Eu1 N1 C1 C26 -4.4(4)
N1 C1 C2 C3 0.0(5)
C26 C1 C2 C3 178.3(3)
C1 C2 C3 C4 0.3(5)
C2 C3 C4 C5 -0.5(5)
C1 N1 C5 C4 -0.1(5)
Eu1 N1 C5 C4 -173.9(2)
C1 N1 C5 C6 178.7(3)
Eu1 N1 C5 C6 4.9(4)
C3 C4 C5 N1 0.4(5)
C3 C4 C5 C6 -178.4(3)
C7 N2 C6 C5 176.9(3)
Eu1 N2 C6 C5 -41.9(3)
N1 C5 C6 N2 24.9(4)
C4 C5 C6 N2 -156.2(3)
C6 N2 C7 C8 -70.6(4)
Eu1 N2 C7 C8 150.1(2)
C6 N2 C7 C12 167.8(3)
Eu1 N2 C7 C12 28.6(4)
N2 C7 C8 C9 -174.7(3)
C12 C7 C8 C9 -54.7(4)
C7 C8 C9 C10 56.7(4)
C8 C9 C10 C11 -58.4(4)
C9 C10 C11 C12 59.7(4)
C13 N3 C12 C7 -74.1(3)
Eu1 N3 C12 C7 55.5(3)
C13 N3 C12 C11 51.6(4)
Eu1 N3 C12 C11 -178.8(2)
N2 C7 C12 N3 -53.3(4)
C8 C7 C12 N3 -176.7(3)
N2 C7 C12 C11 178.8(3)
C8 C7 C12 C11 55.4(4)
C10 C11 C12 N3 176.2(3)
C10 C11 C12 C7 -58.6(4)
C12 N3 C13 C14 -179.7(3)
Eu1 N3 C13 C14 49.2(3)
C18 N4 C14 C15 -0.9(5)
Eu1 N4 C14 C15 172.6(2)
C18 N4 C14 C13 179.9(3)
Eu1 N4 C14 C13 -6.6(4)
N3 C13 C14 N4 -28.9(4)
N3 C13 C14 C15 151.8(3)
N4 C14 C15 C16 -0.1(5)
C13 C14 C15 C16 179.1(3)
C14 C15 C16 C17 1.2(5)
C15 C16 C17 C18 -1.3(5)
C14 N4 C18 C17 0.7(5)
Eu1 N4 C18 C17 -172.6(2)
C14 N4 C18 C19 178.1(3)
Eu1 N4 C18 C19 4.8(4)
C16 C17 C18 N4 0.4(5)
C16 C17 C18 C19 -176.9(3)
C20 N5 C19 C18 -169.9(2)
Eu1 N5 C19 C18 -37.7(3)
N4 C18 C19 N5 22.5(4)
C17 C18 C19 N5 -160.0(3)
C19 N5 C20 C25 171.8(2)
Eu1 N5 C20 C25 40.2(3)
C19 N5 C20 C21 -65.7(4)
Eu1 N5 C20 C21 162.7(2)
N5 C20 C21 C22 -173.3(3)
C25 C20 C21 C22 -52.1(4)
C20 C21 C22 C23 56.7(4)
C21 C22 C23 C24 -58.6(4)
C22 C23 C24 C25 58.4(4)
C26 N6 C25 C24 43.8(4)
Eu1 N6 C25 C24 174.6(2)
C26 N6 C25 C20 -82.9(3)
Eu1 N6 C25 C20 47.8(3)
C23 C24 C25 N6 178.9(3)
C23 C24 C25 C20 -55.5(4)
N5 C20 C25 N6 -57.4(3)
C21 C20 C25 N6 178.8(2)
N5 C20 C25 C24 174.8(2)
C21 C20 C25 C24 51.0(3)
C25 N6 C26 C1 174.4(3)
Eu1 N6 C26 C1 42.4(3)
N1 C1 C26 N6 -25.8(4)
C2 C1 C26 N6 155.9(3)
O1W Eu1 N13 O13A -150(2)
O2W Eu1 N13 O13A 19(2)
O13B Eu1 N13 O13A -80(2)
O13C Eu1 N13 O13A 105(2)
N4 Eu1 N13 O13A -175(2)
N6 Eu1 N13 O13A -48(2)
N1 Eu1 N13 O13A 10(2)
N3 Eu1 N13 O13A 131(2)
N5 Eu1 N13 O13A -113(2)
N2 Eu1 N13 O13A 69(2)
O1W Eu1 N13 O13C 104.9(2)
O2W Eu1 N13 O13C -85.9(2)
O13B Eu1 N13 O13C 175.1(3)
N4 Eu1 N13 O13C 79.80(18)
N6 Eu1 N13 O13C -153.20(17)
N1 Eu1 N13 O13C -95.04(18)
N3 Eu1 N13 O13C 26.02(18)
N5 Eu1 N13 O13C 141.95(18)
N2 Eu1 N13 O13C -36.22(18)
O1W Eu1 N13 O13B -70.1(2)
O2W Eu1 N13 O13B 99.04(19)
O13C Eu1 N13 O13B -175.1(3)
N4 Eu1 N13 O13B -95.26(18)
N6 Eu1 N13 O13B 31.75(18)
N1 Eu1 N13 O13B 89.90(18)
N3 Eu1 N13 O13B -149.04(17)
N5 Eu1 N13 O13B -33.11(17)
N2 Eu1 N13 O13B 148.72(18)
O13A N13 O13B Eu1 174.1(3)
O13C N13 O13B Eu1 -4.7(3)
O1W Eu1 O13B N13 138.50(17)
O2W Eu1 O13B N13 -111.48(19)
O13C Eu1 O13B N13 2.73(16)
N4 Eu1 O13B N13 77.52(18)
N6 Eu1 O13B N13 -147.32(18)
N1 Eu1 O13B N13 -79.87(17)
N3 Eu1 O13B N13 38.2(2)
N5 Eu1 O13B N13 143.29(19)
N2 Eu1 O13B N13 -33.72(19)
O13A N13 O13C Eu1 -174.2(3)
O13B N13 O13C Eu1 4.6(3)
O1W Eu1 O13C N13 -118.31(19)
O2W Eu1 O13C N13 120.76(17)
O13B Eu1 O13C N13 -2.74(16)
N4 Eu1 O13C N13 -91.34(18)
N6 Eu1 O13C N13 30.8(2)
N1 Eu1 O13C N13 75.42(18)
N3 Eu1 O13C N13 -154.80(18)
N5 Eu1 O13C N13 -39.95(18)
N2 Eu1 O13C N13 140.77(19)
O4W Eu2 N7 C31 -89.9(3)
O14C Eu2 N7 C31 52.3(3)
O14B Eu2 N7 C31 106.2(3)
N10 Eu2 N7 C31 82.8(3)
N9 Eu2 N7 C31 -6.3(3)
N12 Eu2 N7 C31 -163.7(3)
O3W Eu2 N7 C31 -116.5(3)
N11 Eu2 N7 C31 159.4(2)
N8 Eu2 N7 C31 -20.3(2)
N14 Eu2 N7 C31 78.7(3)
O4W Eu2 N7 C27 98.9(2)
O14C Eu2 N7 C27 -118.9(3)
O14B Eu2 N7 C27 -65.0(2)
N10 Eu2 N7 C27 -88.4(3)
N9 Eu2 N7 C27 -177.5(2)
N12 Eu2 N7 C27 25.2(2)
O3W Eu2 N7 C27 72.3(3)
N11 Eu2 N7 C27 -11.8(3)
N8 Eu2 N7 C27 168.5(3)
N14 Eu2 N7 C27 -92.5(2)
O4W Eu2 N8 C32 120.1(2)
O14C Eu2 N8 C32 -53.0(2)
O14B Eu2 N8 C32 -23.4(2)
N10 Eu2 N8 C32 -103.3(2)
N7 Eu2 N8 C32 28.7(2)
N9 Eu2 N8 C32 -138.8(2)
N12 Eu2 N8 C32 64.5(2)
O3W Eu2 N8 C32 168.4(2)
N11 Eu2 N8 C32 21(3)
N14 Eu2 N8 C32 -36.7(2)
O4W Eu2 N8 C33 -108.5(2)
O14C Eu2 N8 C33 78.3(2)
O14B Eu2 N8 C33 107.9(2)
N10 Eu2 N8 C33 28.0(2)
N7 Eu2 N8 C33 160.1(2)
N9 Eu2 N8 C33 -7.4(2)
N12 Eu2 N8 C33 -164.1(2)
O3W Eu2 N8 C33 -60.3(2)
N11 Eu2 N8 C33 152(3)
N14 Eu2 N8 C33 94.7(2)
O4W Eu2 N9 C39 175.94(19)
O14C Eu2 N9 C39 40.14(19)
O14B Eu2 N9 C39 12.8(2)
N10 Eu2 N9 C39 -34.79(18)
N7 Eu2 N9 C39 96.9(2)
N12 Eu2 N9 C39 -155.3(2)
O3W Eu2 N9 C39 -118.5(2)
N11 Eu2 N9 C39 -68.6(2)
N8 Eu2 N9 C39 110.6(2)
N14 Eu2 N9 C39 28.8(2)
O4W Eu2 N9 C38 43.5(2)
O14C Eu2 N9 C38 -92.3(2)
O14B Eu2 N9 C38 -119.7(2)
N10 Eu2 N9 C38 -167.3(2)
N7 Eu2 N9 C38 -35.5(2)
N12 Eu2 N9 C38 72.3(3)
O3W Eu2 N9 C38 109.1(2)
N11 Eu2 N9 C38 158.9(2)
N8 Eu2 N9 C38 -21.8(2)
N14 Eu2 N9 C38 -103.7(2)
O4W Eu2 N10 C40 71.9(3)
O14C Eu2 N10 C40 -65.9(2)
O14B Eu2 N10 C40 -119.5(2)
N7 Eu2 N10 C40 -96.7(2)
N9 Eu2 N10 C40 18.5(2)
N12 Eu2 N10 C40 176.2(2)
O3W Eu2 N10 C40 94.8(2)
N11 Eu2 N10 C40 164.5(3)
N8 Eu2 N10 C40 -17.3(3)
N14 Eu2 N10 C40 -92.7(2)
O4W Eu2 N10 C44 -109.8(2)
O14C Eu2 N10 C44 112.5(2)
O14B Eu2 N10 C44 58.8(2)
N7 Eu2 N10 C44 81.7(3)
N9 Eu2 N10 C44 -163.1(3)
N12 Eu2 N10 C44 -5.4(3)
O3W Eu2 N10 C44 -86.9(2)
N11 Eu2 N10 C44 -17.2(2)
N8 Eu2 N10 C44 161.0(2)
N14 Eu2 N10 C44 85.6(2)
O4W Eu2 N11 C45 166.8(2)
O14C Eu2 N11 C45 -21.6(3)
O14B Eu2 N11 C45 -50.0(2)
N10 Eu2 N11 C45 30.3(2)
N7 Eu2 N11 C45 -102.4(2)
N9 Eu2 N11 C45 64.6(3)
N12 Eu2 N11 C45 -139.0(3)
O3W Eu2 N11 C45 117.3(2)
N8 Eu2 N11 C45 -95(3)
N14 Eu2 N11 C45 -37.3(2)
O4W Eu2 N11 C46 -57.4(2)
O14C Eu2 N11 C46 114.1(2)
O14B Eu2 N11 C46 85.8(2)
N10 Eu2 N11 C46 166.1(3)
N7 Eu2 N11 C46 33.3(2)
N9 Eu2 N11 C46 -159.7(2)
N12 Eu2 N11 C46 -3.3(2)
O3W Eu2 N11 C46 -107.0(2)
N8 Eu2 N11 C46 41(3)
N14 Eu2 N11 C46 98.5(2)
O4W Eu2 N12 C52 -127.4(2)
O14C Eu2 N12 C52 4.1(2)
O14B Eu2 N12 C52 32.6(2)
N10 Eu2 N12 C52 93.2(2)
N7 Eu2 N12 C52 -38.1(2)
N9 Eu2 N12 C52 -157.9(2)
O3W Eu2 N12 C52 167.4(2)
N11 Eu2 N12 C52 104.8(2)
N8 Eu2 N12 C52 -73.7(2)
N14 Eu2 N12 C52 18.1(2)
O4W Eu2 N12 C51 102.2(2)
O14C Eu2 N12 C51 -126.41(19)
O14B Eu2 N12 C51 -97.9(2)
N10 Eu2 N12 C51 -37.3(2)
N7 Eu2 N12 C51 -168.6(2)
N9 Eu2 N12 C51 71.6(3)
O3W Eu2 N12 C51 36.9(2)
N11 Eu2 N12 C51 -25.69(19)
N8 Eu2 N12 C51 155.80(19)
N14 Eu2 N12 C51 -112.4(2)
C31 N7 C27 C28 -1.4(5)
Eu2 N7 C27 C28 170.1(3)
C31 N7 C27 C52 -179.7(3)
Eu2 N7 C27 C52 -8.2(4)
N7 C27 C28 C29 -0.5(5)
C52 C27 C28 C29 177.8(3)
C27 C28 C29 C30 2.1(5)
C28 C29 C30 C31 -1.9(5)
C27 N7 C31 C30 1.6(5)
Eu2 N7 C31 C30 -169.6(2)
C27 N7 C31 C32 -179.7(3)
Eu2 N7 C31 C32 9.1(4)
C29 C30 C31 N7 0.0(5)
C29 C30 C31 C32 -178.6(3)
C33 N8 C32 C31 -169.8(3)
Eu2 N8 C32 C31 -36.2(3)
N7 C31 C32 N8 19.2(4)
C30 C31 C32 N8 -162.1(3)
C32 N8 C33 C38 167.0(3)
Eu2 N8 C33 C38 34.5(3)
C32 N8 C33 C34 -69.9(4)
Eu2 N8 C33 C34 157.6(2)
N8 C33 C34 C35 -177.1(3)
C38 C33 C34 C35 -54.1(4)
C33 C34 C35 C36 54.1(4)
C34 C35 C36 C37 -55.6(4)
C35 C36 C37 C38 57.6(4)
C39 N9 C38 C33 -82.1(3)
Eu2 N9 C38 C33 48.5(3)
C39 N9 C38 C37 42.9(4)
Eu2 N9 C38 C37 173.6(2)
N8 C33 C38 N9 -53.7(3)
C34 C33 C38 N9 -177.2(3)
N8 C33 C38 C37 179.0(3)
C34 C33 C38 C37 55.4(4)
C36 C37 C38 N9 177.3(3)
C36 C37 C38 C33 -58.2(4)
C38 N9 C39 C40 -178.4(2)
Eu2 N9 C39 C40 48.7(3)
C44 N10 C40 C41 0.3(5)
Eu2 N10 C40 C41 178.8(2)
C44 N10 C40 C39 -177.8(3)
Eu2 N10 C40 C39 0.7(4)
N9 C39 C40 N10 -33.6(4)
N9 C39 C40 C41 148.3(3)
N10 C40 C41 C42 -0.4(5)
C39 C40 C41 C42 177.7(3)
C40 C41 C42 C43 0.3(5)
C41 C42 C43 C44 -0.3(5)
C40 N10 C44 C43 -0.3(5)
Eu2 N10 C44 C43 -178.6(2)
C40 N10 C44 C45 179.8(3)
Eu2 N10 C44 C45 1.4(4)
C42 C43 C44 N10 0.2(5)
C42 C43 C44 C45 -179.8(3)
C46 N11 C45 C44 179.8(3)
Eu2 N11 C45 C44 -41.8(3)
N10 C44 C45 N11 27.6(4)
C43 C44 C45 N11 -152.3(3)
C45 N11 C46 C51 165.7(3)
Eu2 N11 C46 C51 29.8(3)
C45 N11 C46 C47 -71.6(4)
Eu2 N11 C46 C47 152.6(2)
N11 C46 C47 C48 -174.1(3)
C51 C46 C47 C48 -52.8(4)
C46 C47 C48 C49 54.3(4)
C47 C48 C49 C50 -56.1(4)
C48 C49 C50 C51 57.5(4)
C52 N12 C51 C46 -75.3(3)
Eu2 N12 C51 C46 53.0(3)
C52 N12 C51 C50 51.9(4)
Eu2 N12 C51 C50 -179.8(2)
N11 C46 C51 N12 -52.9(3)
C47 C46 C51 N12 -177.1(2)
N11 C46 C51 C50 178.3(3)
C47 C46 C51 C50 54.1(3)
C49 C50 C51 N12 176.0(3)
C49 C50 C51 C46 -57.4(4)
C51 N12 C52 C27 -179.9(3)
Eu2 N12 C52 C27 49.7(3)
N7 C27 C52 N12 -28.4(4)
C28 C27 C52 N12 153.2(3)
O4W Eu2 N14 O14A 5(2)
O14C Eu2 N14 O14A 83(2)
O14B Eu2 N14 O14A -104(2)
N10 Eu2 N14 O14A 168(2)
N7 Eu2 N14 O14A -15(2)
N9 Eu2 N14 O14A 110(2)
N12 Eu2 N14 O14A -69(2)
O3W Eu2 N14 O14A -179(100)
N11 Eu2 N14 O14A -132(2)
N8 Eu2 N14 O14A 46(2)
O4W Eu2 N14 O14C -77.9(2)
O14B Eu2 N14 O14C 173.1(3)
N10 Eu2 N14 O14C 84.55(19)
N7 Eu2 N14 O14C -98.3(2)
N9 Eu2 N14 O14C 26.67(19)
N12 Eu2 N14 O14C -151.85(18)
O3W Eu2 N14 O14C 98.1(2)
N11 Eu2 N14 O14C 144.43(18)
N8 Eu2 N14 O14C -37.20(18)
O4W Eu2 N14 O14B 109.0(2)
O14C Eu2 N14 O14B -173.1(3)
N10 Eu2 N14 O14B -88.57(18)
N7 Eu2 N14 O14B 88.55(18)
N9 Eu2 N14 O14B -146.45(17)
N12 Eu2 N14 O14B 35.02(18)
O3W Eu2 N14 O14B -75.0(2)
N11 Eu2 N14 O14B -28.69(18)
N8 Eu2 N14 O14B 149.67(18)
O14A N14 O14B Eu2 172.9(3)
O14C N14 O14B Eu2 -6.5(3)
O4W Eu2 O14B N14 -110.0(2)
O14C Eu2 O14B N14 3.79(16)
N10 Eu2 O14B N14 82.99(18)
N7 Eu2 O14B N14 -80.81(18)
N9 Eu2 O14B N14 39.1(2)
N12 Eu2 O14B N14 -145.23(18)
O3W Eu2 O14B N14 132.95(17)
N11 Eu2 O14B N14 149.28(19)
N8 Eu2 O14B N14 -32.16(19)
O14A N14 O14C Eu2 -172.8(3)
O14B N14 O14C Eu2 6.6(3)
O4W Eu2 O14C N14 130.10(18)
O14B Eu2 O14C N14 -3.82(16)
N10 Eu2 O14C N14 -86.62(19)
N7 Eu2 O14C N14 72.37(18)
N9 Eu2 O14C N14 -153.0(2)
N12 Eu2 O14C N14 33.6(2)
O3W Eu2 O14C N14 -118.38(18)
N11 Eu2 O14C N14 -39.0(2)
N8 Eu2 O14C N14 139.0(2)
C2 C4 C15 C17 -13.32(17)
C28 C30 C41 C43 -10.83(17)
C7 C12 C20 C25 78.6(3)
C33 C38 C46 C51 71.4(2)
